data_7106625
loop_
_publ_author_name
'Hiromitsu Maeda'
'Yoshitaka Terashima'

_publ_section_title
;
 Solvent-dependent supramolecular assemblies based on multiple noncovalent
 interactions such as hydrogen bonding and p-p stacking of p-conjugated
 anion-responsive acyclic oligopyrroles
;
_journal_name_full Chem.Commun.
_journal_page_first 7620
_journal_paper_doi 10.1039/c1cc12827b
_journal_volume 47
_journal_year 2011
_chemical_formula_sum 'C45 H43 B F2 N4 O10'
_chemical_formula_weight 848.64
_chemical_name_systematic
;
?
;
_space_group_IT_number 14
_symmetry_cell_setting monoclinic
_symmetry_Int_Tables_number 14
_symmetry_space_group_name_Hall '-P 2ybc'
_symmetry_space_group_name_H-M 'P 1 21/c 1'
_atom_sites_solution_hydrogens geom
_atom_sites_solution_primary direct
_atom_sites_solution_secondary difmap
_audit_creation_method SHELXL-97
_cell_angle_alpha 90.00
_cell_angle_beta 105.6660(8)
_cell_angle_gamma 90.00
_cell_formula_units_Z 8
_cell_length_a 22.3431(4)
_cell_length_b 21.4597(4)
_cell_length_c 24.7703(5)
_cell_measurement_temperature 93(2)
_cell_volume 11435.6(4)
_computing_structure_refinement 'SHELXL-97 (Sheldrick, 1997)'
_computing_structure_solution 'SHELXS-97 (Sheldrick, 1990)'
_diffrn_ambient_temperature 93(2)
_diffrn_detector_area_resol_mean 10.00
_diffrn_measured_fraction_theta_full 0.995
_diffrn_measured_fraction_theta_max 0.995
_diffrn_measurement_device_type 'Rigaku RAXIS-RAPID'
_diffrn_radiation_monochromator graphite
_diffrn_radiation_source 'fine-focus sealed tube'
_diffrn_radiation_type CuK?
_diffrn_radiation_wavelength 1.54187
_diffrn_reflns_av_R_equivalents 0.1505
_diffrn_reflns_av_sigmaI/netI 0.1346
_diffrn_reflns_limit_h_max 24
_diffrn_reflns_limit_h_min -24
_diffrn_reflns_limit_k_max 24
_diffrn_reflns_limit_k_min -24
_diffrn_reflns_limit_l_max 27
_diffrn_reflns_limit_l_min -27
_diffrn_reflns_number 157385
_diffrn_reflns_theta_full 60.00
_diffrn_reflns_theta_max 60.00
_diffrn_reflns_theta_min 3.14
_exptl_absorpt_coefficient_mu 0.619
_exptl_absorpt_correction_T_max 0.9407
_exptl_absorpt_correction_T_min 0.8361
_exptl_absorpt_correction_type none
_exptl_crystal_colour red
_exptl_crystal_density_diffrn 0.986
_exptl_crystal_density_method 'not measured'
_exptl_crystal_description prism
_exptl_crystal_F_000 3552
_exptl_crystal_size_max 0.30
_exptl_crystal_size_mid 0.20
_exptl_crystal_size_min 0.10
_platon_squeeze_details
;
;
_refine_diff_density_max 0.273
_refine_diff_density_min -0.314
_refine_diff_density_rms 0.063
_refine_ls_extinction_method none
_refine_ls_goodness_of_fit_ref 0.914
_refine_ls_hydrogen_treatment constr
_refine_ls_matrix_type full
_refine_ls_number_parameters 1142
_refine_ls_number_reflns 16887
_refine_ls_number_restraints 0
_refine_ls_restrained_S_all 0.914
_refine_ls_R_factor_all 0.1914
_refine_ls_R_factor_gt 0.1076
_refine_ls_shift/su_max 0.083
_refine_ls_shift/su_mean 0.004
_refine_ls_structure_factor_coef Fsqd
_refine_ls_weighting_details 'calc w=1/[?^2^(Fo^2^)+(0.1675P)^2^+0.0000P] where P=(Fo^2^+2Fc^2^)/3'
_refine_ls_weighting_scheme calc
_refine_ls_wR_factor_gt 0.2759
_refine_ls_wR_factor_ref 0.3318
_reflns_number_gt 5977
_reflns_number_total 16887
_reflns_threshold_expression >2sigma(I)
_cod_data_source_file c1cc12827b.txt
_cod_data_source_block 0201ma
_cod_original_sg_symbol_H-M 'P 1 21 / c 1'
_cod_database_code 7106625

loop_
_symmetry_equiv_pos_as_xyz
'x, y, z'
'-x, y+1/2, -z+1/2'
'-x, -y, -z'
'x, -y-1/2, z-1/2'

loop_
_atom_site_label
_atom_site_type_symbol
_atom_site_fract_x
_atom_site_fract_y
_atom_site_fract_z
_atom_site_U_iso_or_equiv
_atom_site_adp_type
_atom_site_occupancy
_atom_site_symmetry_multiplicity
_atom_site_calc_flag
_atom_site_refinement_flags
_atom_site_disorder_assembly
_atom_site_disorder_group
F1 F 0.62116(16) 0.49873(15) 0.77749(16) 0.0853(10) Uani 1 1 d . . .
O1 O 0.7274(2) 0.52403(18) 0.80148(19) 0.0772(12) Uani 1 1 d . . .
O2 O 0.6475(2) 0.60300(19) 0.79250(19) 0.0826(12) Uani 1 1 d . . .
F2 F 0.65932(17) 0.54833(15) 0.71332(18) 0.0866(10) Uani 1 1 d . . .
O11 O 0.48684(19) 1.1233(2) 0.74510(19) 0.0824(13) Uani 1 1 d . . .
F3 F 0.8842(2) 0.76959(18) 0.6924(2) 0.1127(14) Uani 1 1 d . . .
O7 O 0.2506(2) 0.88773(19) 0.7229(2) 0.0875(13) Uani 1 1 d . . .
N1 N 0.8413(2) 0.4791(2) 0.8364(2) 0.0719(14) Uani 1 1 d . . .
H52 H 0.8123 0.4510 0.8234 0.086 Uiso 1 1 calc R . .
N5 N 0.8958(3) 0.5510(2) 0.6780(2) 0.0762(14) Uani 1 1 d . . .
H53 H 0.9205 0.5774 0.6673 0.091 Uiso 1 1 calc R . .
O12 O 0.8552(2) 0.6678(2) 0.6679(2) 0.0921(14) Uani 1 1 d . . .
O3 O 1.0414(2) 0.1271(2) 0.88697(19) 0.0853(13) Uani 1 1 d . . .
N3 N 0.9970(2) 0.2187(2) 0.8543(2) 0.0775(15) Uani 1 1 d . . .
N6 N 0.6681(3) 0.7901(3) 0.6775(2) 0.0907(17) Uani 1 1 d . . .
H54 H 0.6954 0.8192 0.6763 0.109 Uiso 1 1 calc R . .
O8 O 1.0797(2) 0.5756(2) 0.87560(19) 0.0882(13) Uani 1 1 d . A .
F4 F 0.8333(2) 0.74688(19) 0.6020(2) 0.1183(14) Uani 1 1 d . . .
O13 O 0.6885(3) 0.9752(3) 0.8850(2) 0.1113(16) Uani 1 1 d . . .
O18 O 0.4001(3) 0.7355(2) 0.60682(19) 0.1043(16) Uani 1 1 d . . .
C38 C 0.9111(3) 0.4910(3) 0.6938(3) 0.0760(18) Uani 1 1 d . . .
O14 O 0.7790(2) 0.7493(2) 0.6708(2) 0.1020(16) Uani 1 1 d . . .
C39 C 0.6909(3) 0.6450(3) 0.8121(3) 0.0689(16) Uani 1 1 d . . .
N2 N 0.6044(3) 0.7121(2) 0.8119(2) 0.0793(15) Uani 1 1 d . . .
H55 H 0.5772 0.6817 0.8025 0.095 Uiso 1 1 calc R . .
O15 O 0.5000(3) 0.9963(2) 0.9287(2) 0.0971(14) Uani 1 1 d . . .
O16 O 1.2455(2) 0.3850(2) 0.8210(2) 0.0915(15) Uani 1 1 d . . .
C1 C 0.7540(3) 0.6297(3) 0.8243(3) 0.0749(18) Uani 1 1 d . . .
H56 H 0.7854 0.6608 0.8346 0.090 Uiso 1 1 calc R . .
N4 N 0.3364(3) 0.8481(3) 0.7804(3) 0.0811(15) Uani 1 1 d . . .
C40 C 0.9300(4) 0.4033(3) 0.8585(3) 0.0822(19) Uani 1 1 d . . .
O9 O 1.1025(3) 0.5229(3) 0.9744(3) 0.1074(18) Uani 1 1 d . . .
C41 C 0.8889(3) 0.5712(3) 0.8639(3) 0.087(2) Uani 1 1 d . . .
H57 H 0.8963 0.6141 0.8725 0.104 Uiso 1 1 calc R . .
O17 O 0.6204(2) 0.9629(2) 0.9573(3) 0.1112(17) Uani 1 1 d . . .
C42 C 0.5098(3) 0.8546(3) 0.8124(3) 0.084(2) Uani 1 1 d . . .
H58 H 0.5414 0.8854 0.8194 0.101 Uiso 1 1 calc R . .
C43 C 0.7690(3) 0.5673(3) 0.8208(3) 0.0771(18) Uani 1 1 d . . .
C44 C 0.5941(4) 0.9749(3) 0.6835(3) 0.096(2) Uani 1 1 d . . .
H59 H 0.6185 1.0106 0.6815 0.116 Uiso 1 1 calc R . .
C45 C 0.6679(3) 0.7050(3) 0.8197(3) 0.0802(19) Uani 1 1 d . . .
C46 C 0.8310(3) 0.5421(3) 0.8397(3) 0.0759(18) Uani 1 1 d . . .
C47 C 0.7383(3) 0.7050(3) 0.6724(3) 0.0777(18) Uani 1 1 d . . .
C48 C 0.5898(3) 0.7724(3) 0.8208(3) 0.0794(19) Uani 1 1 d . . .
C49 C 0.9039(3) 0.4665(3) 0.8567(3) 0.0801(19) Uani 1 1 d . . .
C50 C 0.4175(3) 0.7659(3) 0.8012(3) 0.0752(18) Uani 1 1 d . . .
H60 H 0.3860 0.7355 0.7990 0.090 Uiso 1 1 calc R . .
O19 O 0.3931(4) 0.8331(2) 0.5380(2) 0.126(2) Uani 1 1 d . . .
C52 C 0.5822(3) 0.8624(3) 0.6829(3) 0.0759(18) Uani 1 1 d . . .
N7 N 1.1617(3) 0.4060(3) 0.7510(3) 0.0859(17) Uani 1 1 d . . .
C53 C 1.1924(5) 0.4075(3) 0.8059(5) 0.096(2) Uani 1 1 d . A .
C54 C 1.0173(4) 0.4933(3) 0.6793(3) 0.083(2) Uani 1 1 d . . .
H61 H 1.0061 0.5274 0.6542 0.100 Uiso 1 1 calc R . .
O4 O 1.1240(3) 0.2633(2) 1.1217(3) 0.1045(16) Uani 1 1 d . . .
O5 O 1.0149(3) 0.3102(2) 1.0623(2) 0.1042(16) Uani 1 1 d . . .
C55 C 0.5341(3) 0.9799(3) 0.6912(3) 0.0791(19) Uani 1 1 d . . .
C56 C 0.7545(4) 0.6420(3) 0.6722(3) 0.090(2) Uani 1 1 d . . .
H62 H 0.7246 0.6104 0.6714 0.108 Uiso 1 1 calc R . .
C57 C 0.8131(4) 0.6269(3) 0.6731(3) 0.0789(19) Uani 1 1 d . . .
C58 C 0.8375(3) 0.5644(3) 0.6809(3) 0.0796(18) Uani 1 1 d . . .
N8 N 0.5100(2) 1.0419(2) 0.6959(3) 0.0792(15) Uani 1 1 d . . .
C59 C 0.4486(3) 0.8724(3) 0.8003(3) 0.0817(19) Uani 1 1 d . . .
H63 H 0.4390 0.9156 0.7966 0.098 Uiso 1 1 calc R . .
C60 C 1.0945(4) 0.4222(3) 0.7313(3) 0.090(2) Uani 1 1 d . . .
C61 C 0.9751(4) 0.2800(3) 0.8582(3) 0.0823(19) Uani 1 1 d . . .
C62 C 1.1125(3) 0.5200(3) 0.8820(4) 0.086(2) Uani 1 1 d . . .
C63 C 0.6259(3) 0.6960(3) 0.6790(3) 0.091(2) Uani 1 1 d . . .
H64 H 0.6200 0.6522 0.6805 0.110 Uiso 1 1 calc R . .
C64 C 0.9728(3) 0.4649(3) 0.7016(3) 0.0826(19) Uani 1 1 d . . .
C65 C 0.3997(3) 0.8296(3) 0.7930(3) 0.0775(18) Uani 1 1 d . . .
O10 O 1.1656(3) 0.4133(2) 0.9963(2) 0.1173(18) Uani 1 1 d . A .
C66 C 0.4774(3) 0.7466(3) 0.8122(3) 0.0821(19) Uani 1 1 d . . .
H65 H 0.4877 0.7037 0.8182 0.098 Uiso 1 1 calc R . .
C67 C 0.6104(4) 0.8006(3) 0.6808(3) 0.086(2) Uani 1 1 d . . .
C68 C 0.9120(4) 0.2911(3) 0.8445(3) 0.085(2) Uani 1 1 d . . .
H66 H 0.8838 0.2571 0.8354 0.103 Uiso 1 1 calc R . .
C69 C 0.6929(4) 0.7623(3) 0.8358(3) 0.092(2) Uani 1 1 d . . .
H67 H 0.7359 0.7720 0.8465 0.111 Uiso 1 1 calc R . .
C70 C 0.3261(3) 0.8521(3) 0.6782(3) 0.085(2) Uani 1 1 d . . .
C71 C 0.9914(3) 0.4125(3) 0.7363(3) 0.0756(18) Uani 1 1 d . . .
H68 H 0.9617 0.3914 0.7508 0.091 Uiso 1 1 calc R . .
O20 O 0.3410(3) 0.9408(2) 0.5550(2) 0.131(2) Uani 1 1 d . . .
C72 C 0.6025(4) 1.0187(3) 0.8145(4) 0.090(2) Uani 1 1 d . . .
H69 H 0.6269 1.0240 0.7889 0.108 Uiso 1 1 calc R . .
C73 C 0.8126(4) 0.5097(3) 0.6976(3) 0.092(2) Uani 1 1 d . . .
H70 H 0.7719 0.5043 0.7017 0.111 Uiso 1 1 calc R . .
C74 C 0.5387(3) 1.0372(3) 0.7995(3) 0.0770(18) Uani 1 1 d . . .
O6 O 1.1837(3) 0.1799(2) 1.0773(2) 0.1091(16) Uani 1 1 d . . .
C75 C 0.5823(3) 0.7423(3) 0.6793(3) 0.088(2) Uani 1 1 d . . .
H71 H 0.5401 0.7353 0.6785 0.105 Uiso 1 1 calc R . .
C76 C 1.0510(3) 0.3914(3) 0.7497(3) 0.0788(19) Uani 1 1 d . . .
H72 H 1.0622 0.3550 0.7719 0.095 Uiso 1 1 calc R . .
C77 C 0.6789(4) 0.7264(3) 0.6762(3) 0.085(2) Uani 1 1 d . . .
C78 C 1.0279(3) 0.1811(4) 0.8974(3) 0.0805(19) Uani 1 1 d . . .
C79 C 1.1244(3) 0.4936(3) 0.9351(3) 0.0805(19) Uani 1 1 d . A .
C80 C 0.3020(4) 0.8635(3) 0.7290(4) 0.0792(19) Uani 1 1 d . . .
C81 C 0.3726(4) 0.7891(3) 0.6225(3) 0.100(2) Uani 1 1 d . . .
C82 C 1.0487(4) 0.2055(3) 0.9569(4) 0.087(2) Uani 1 1 d . . .
C83 C 0.6445(3) 0.8043(3) 0.8339(3) 0.0829(19) Uani 1 1 d . . .
H73 H 0.6491 0.8478 0.8407 0.099 Uiso 1 1 calc R . .
C84 C 0.5243(4) 0.8706(4) 0.6881(3) 0.099(2) Uani 1 1 d . . .
H74 H 0.4992 0.8349 0.6882 0.118 Uiso 1 1 calc R . .
C85 C 1.0138(3) 0.3318(3) 0.8724(3) 0.084(2) Uani 1 1 d . . .
H75 H 1.0574 0.3253 0.8832 0.101 Uiso 1 1 calc R . .
C86 C 0.8588(3) 0.4658(3) 0.7068(3) 0.084(2) Uani 1 1 d . . .
H76 H 0.8558 0.4246 0.7200 0.101 Uiso 1 1 calc R . .
C87 C 0.5256(3) 0.7928(3) 0.8146(3) 0.088(2) Uani 1 1 d . . .
C88 C 1.1584(4) 0.4390(4) 0.9425(4) 0.102(2) Uani 1 1 d . . .
C89 C 0.4993(3) 0.9298(3) 0.6933(3) 0.088(2) Uani 1 1 d . . .
H77 H 0.4587 0.9340 0.6981 0.106 Uiso 1 1 calc R . .
C90 C 0.4366(4) 1.0146(3) 0.9183(3) 0.100(2) Uani 1 1 d . . .
H1 H 0.4333 1.0599 0.9132 0.151 Uiso 1 1 calc R . .
H2 H 0.4210 1.0027 0.9501 0.151 Uiso 1 1 calc R . .
H3 H 0.4119 0.9939 0.8843 0.151 Uiso 1 1 calc R . .
C91 C 0.5062(4) 1.0302(3) 0.8361(3) 0.084(2) Uani 1 1 d . . .
H78 H 0.4638 1.0425 0.8247 0.101 Uiso 1 1 calc R . .
C92 C 0.5099(3) 1.0714(4) 0.7445(3) 0.0814(19) Uani 1 1 d . . .
C93 C 1.0164(4) 0.2480(3) 0.9786(3) 0.095(2) Uani 1 1 d . . .
H79 H 0.9783 0.2651 0.9570 0.114 Uiso 1 1 calc R . .
C94 C 0.6152(3) 0.9163(3) 0.6792(3) 0.089(2) Uani 1 1 d . . .
H80 H 0.6553 0.9119 0.6733 0.107 Uiso 1 1 calc R . .
B1 B 0.6616(4) 0.5430(4) 0.7703(5) 0.093(3) Uani 1 1 d . . .
C95 C 0.5937(4) 0.9854(3) 0.9053(4) 0.086(2) Uani 1 1 d . . .
C96 C 0.9340(3) 0.5222(3) 0.8728(3) 0.092(2) Uani 1 1 d . . .
H81 H 0.9776 0.5272 0.8874 0.111 Uiso 1 1 calc R . .
C97 C 0.3109(4) 0.8615(4) 0.8285(3) 0.104(2) Uani 1 1 d . . .
H4 H 0.3206 0.9046 0.8408 0.156 Uiso 1 1 calc R . .
H5 H 0.3295 0.8331 0.8594 0.156 Uiso 1 1 calc R . .
H6 H 0.2657 0.8557 0.8171 0.156 Uiso 1 1 calc R . .
C98 C 1.1278(4) 0.2010(4) 1.0431(4) 0.099(2) Uani 1 1 d . . .
C99 C 1.1321(3) 0.4937(3) 0.8373(3) 0.0829(19) Uani 1 1 d . A .
H82 H 1.1239 0.5138 0.8019 0.100 Uiso 1 1 calc R . .
C100 C 0.4791(3) 1.0753(3) 0.6432(3) 0.094(2) Uani 1 1 d . . .
H7 H 0.4345 1.0659 0.6326 0.141 Uiso 1 1 calc R . .
H8 H 0.4971 1.0616 0.6132 0.141 Uiso 1 1 calc R . .
H9 H 0.4853 1.1202 0.6489 0.141 Uiso 1 1 calc R . .
C101 C 1.1064(4) 0.1817(3) 0.9872(4) 0.091(2) Uani 1 1 d . . .
H83 H 1.1296 0.1540 0.9708 0.109 Uiso 1 1 calc R . .
C102 C 1.1771(3) 0.4099(3) 0.9000(4) 0.091(2) Uani 1 1 d . A .
H84 H 1.1988 0.3715 0.9068 0.109 Uiso 1 1 calc R . .
C103 C 0.3515(3) 0.7960(3) 0.6683(3) 0.085(2) Uani 1 1 d . . .
H85 H 0.3540 0.7623 0.6936 0.102 Uiso 1 1 calc R . .
C104 C 1.0781(4) 0.4710(3) 0.6940(3) 0.085(2) Uani 1 1 d . . .
H86 H 1.1083 0.4895 0.6785 0.102 Uiso 1 1 calc R . .
C105 C 0.6278(4) 0.9934(3) 0.8661(4) 0.086(2) Uani 1 1 d . . .
C106 C 0.3174(3) 0.8999(3) 0.6398(3) 0.0792(19) Uani 1 1 d . . .
H87 H 0.2947 0.9361 0.6442 0.095 Uiso 1 1 calc R . .
C107 C 0.8889(4) 0.3518(4) 0.8439(3) 0.099(2) Uani 1 1 d . . .
H88 H 0.8452 0.3586 0.8336 0.119 Uiso 1 1 calc R . .
C108 C 0.5285(4) 1.0065(3) 0.8897(4) 0.087(2) Uani 1 1 d . . .
C109 C 1.1639(3) 0.4372(3) 0.8472(3) 0.0825(19) Uani 1 1 d . . .
C110 C 0.9920(3) 0.3919(3) 0.8715(3) 0.0820(19) Uani 1 1 d . . .
H89 H 1.0206 0.4256 0.8799 0.098 Uiso 1 1 calc R . .
C111 C 0.9784(4) 0.1894(3) 0.7962(3) 0.101(2) Uani 1 1 d . . .
H10 H 1.0111 0.1606 0.7924 0.151 Uiso 1 1 calc R . .
H11 H 0.9730 0.2222 0.7678 0.151 Uiso 1 1 calc R . .
H12 H 0.9393 0.1666 0.7912 0.151 Uiso 1 1 calc R . .
C112 C 1.1904(3) 0.3779(3) 0.7110(4) 0.108(3) Uani 1 1 d . . .
H13 H 1.2338 0.3914 0.7190 0.161 Uiso 1 1 calc R . .
H14 H 1.1679 0.3907 0.6730 0.161 Uiso 1 1 calc R . .
H15 H 1.1889 0.3324 0.7140 0.161 Uiso 1 1 calc R . .
B2 B 0.8397(4) 0.7341(4) 0.6573(5) 0.086(3) Uani 1 1 d . . .
C113 C 1.1930(5) 0.3531(4) 1.0080(4) 0.134(3) Uani 1 1 d . . .
H16 H 1.1710 0.3236 0.9792 0.202 Uiso 1 1 calc R A .
H17 H 1.1900 0.3391 1.0449 0.202 Uiso 1 1 calc R . .
H18 H 1.2368 0.3551 1.0080 0.202 Uiso 1 1 calc R . .
C114 C 0.6041(4) 0.8999(3) 0.9652(4) 0.114(3) Uani 1 1 d . . .
H19 H 0.5587 0.8960 0.9552 0.171 Uiso 1 1 calc R . .
H20 H 0.6215 0.8881 1.0045 0.171 Uiso 1 1 calc R . .
H21 H 0.6208 0.8725 0.9412 0.171 Uiso 1 1 calc R . .
C115 C 0.3414(4) 0.8944(3) 0.5959(4) 0.107(3) Uani 1 1 d . . .
C116 C 0.3693(4) 0.8372(4) 0.5842(3) 0.112(3) Uani 1 1 d . . .
C117 C 1.0434(4) 0.2655(3) 1.0365(4) 0.093(2) Uani 1 1 d . . .
C118 C 1.0984(5) 0.2423(4) 1.0678(4) 0.097(2) Uani 1 1 d . . .
C119 C 1.2190(4) 0.1443(5) 1.0509(4) 0.140(3) Uani 1 1 d . . .
H93 H 1.2576 0.1316 1.0783 0.210 Uiso 1 1 calc R . .
H94 H 1.2290 0.1688 1.0211 0.210 Uiso 1 1 calc R . .
H95 H 1.1955 0.1072 1.0346 0.210 Uiso 1 1 calc R . .
C120 C 0.3180(4) 1.0016(3) 0.5671(3) 0.112(3) Uani 1 1 d . . .
H25 H 0.2732 0.9990 0.5632 0.167 Uiso 1 1 calc R . .
H26 H 0.3259 1.0326 0.5409 0.167 Uiso 1 1 calc R . .
H27 H 0.3395 1.0139 0.6056 0.167 Uiso 1 1 calc R . .
C121 C 0.4010(4) 0.6812(3) 0.6433(3) 0.106(3) Uani 1 1 d . . .
H28 H 0.4233 0.6919 0.6820 0.159 Uiso 1 1 calc R . .
H29 H 0.4221 0.6464 0.6305 0.159 Uiso 1 1 calc R . .
H30 H 0.3583 0.6691 0.6417 0.159 Uiso 1 1 calc R . .
C122 C 1.0915(4) 0.2504(4) 1.1631(4) 0.118(3) Uani 1 1 d . . .
H31 H 1.0502 0.2695 1.1517 0.176 Uiso 1 1 calc R . .
H32 H 1.1149 0.2676 1.1993 0.176 Uiso 1 1 calc R . .
H33 H 1.0873 0.2052 1.1665 0.176 Uiso 1 1 calc R . .
C123 C 1.0577(4) 0.6021(4) 0.8205(3) 0.113(3) Uani 1 1 d . . .
H34 H 1.0899 0.5979 0.8005 0.169 Uiso 1 1 calc R A .
H35 H 1.0482 0.6463 0.8236 0.169 Uiso 1 1 calc R . .
H36 H 1.0201 0.5802 0.7997 0.169 Uiso 1 1 calc R . .
C124 C 0.7292(4) 0.9950(6) 0.8536(5) 0.167(5) Uani 1 1 d . . .
H37 H 0.7197 0.9725 0.8178 0.250 Uiso 1 1 calc R . .
H38 H 0.7722 0.9864 0.8747 0.250 Uiso 1 1 calc R . .
H39 H 0.7240 1.0398 0.8463 0.250 Uiso 1 1 calc R . .
C126 C 0.9642(5) 0.3441(4) 1.0265(4) 0.137(3) Uani 1 1 d . . .
H40 H 0.9788 0.3665 0.9979 0.205 Uiso 1 1 calc R . .
H41 H 0.9479 0.3740 1.0488 0.205 Uiso 1 1 calc R . .
H42 H 0.9312 0.3150 1.0081 0.205 Uiso 1 1 calc R . .
C127 C 0.4605(6) 0.8508(5) 0.5490(5) 0.162(4) Uani 1 1 d . . .
H43 H 0.4673 0.8917 0.5672 0.243 Uiso 1 1 calc R . .
H44 H 0.4718 0.8525 0.5135 0.243 Uiso 1 1 calc R . .
H45 H 0.4864 0.8197 0.5736 0.243 Uiso 1 1 calc R . .
C129 C 1.1454(7) 0.5425(5) 1.0200(6) 0.053(5) Uani 0.413(17) 1 d P A 1
H46 H 1.1590 0.5074 1.0457 0.079 Uiso 0.413(17) 1 calc PR A 1
H47 H 1.1276 0.5750 1.0387 0.079 Uiso 0.413(17) 1 calc PR A 1
H48 H 1.1811 0.5594 1.0089 0.079 Uiso 0.413(17) 1 calc PR A 1
C136 C 1.0754(18) 0.4984(11) 1.0072(19) 0.32(2) Uani 0.587(17) 1 d P A 2
H90 H 1.0650 0.5306 1.0312 0.484 Uiso 0.587(17) 1 calc PR A 2
H91 H 1.1028 0.4674 1.0305 0.484 Uiso 0.587(17) 1 calc PR A 2
H92 H 1.0372 0.4781 0.9854 0.484 Uiso 0.587(17) 1 calc PR A 2

loop_
_atom_site_aniso_label
_atom_site_aniso_U_11
_atom_site_aniso_U_22
_atom_site_aniso_U_33
_atom_site_aniso_U_23
_atom_site_aniso_U_13
_atom_site_aniso_U_12
F1 0.074(2) 0.059(2) 0.125(3) -0.0029(19) 0.029(2) -0.0022(18)
O1 0.071(3) 0.058(3) 0.107(3) 0.008(2) 0.033(3) 0.005(2)
O2 0.070(3) 0.065(3) 0.111(4) -0.008(2) 0.021(3) 0.006(2)
F2 0.086(3) 0.071(2) 0.102(3) 0.002(2) 0.026(2) -0.0012(18)
O11 0.063(3) 0.064(3) 0.116(4) -0.003(2) 0.017(3) 0.007(2)
F3 0.111(3) 0.073(3) 0.159(4) -0.016(3) 0.045(3) -0.009(2)
O7 0.080(3) 0.069(3) 0.120(4) 0.012(2) 0.038(3) 0.011(2)
N1 0.065(4) 0.066(3) 0.085(4) 0.003(3) 0.021(3) -0.002(3)
N5 0.088(4) 0.060(3) 0.083(4) -0.003(3) 0.028(3) 0.004(3)
O12 0.081(3) 0.069(3) 0.142(4) 0.000(3) 0.058(3) 0.007(3)
O3 0.098(3) 0.070(3) 0.097(3) 0.002(2) 0.044(3) 0.008(2)
N3 0.079(4) 0.072(3) 0.082(4) -0.007(3) 0.023(3) 0.020(3)
N6 0.073(4) 0.079(4) 0.125(5) 0.005(3) 0.035(4) 0.004(3)
O8 0.091(3) 0.085(3) 0.089(3) -0.002(3) 0.024(3) 0.010(3)
F4 0.131(4) 0.100(3) 0.133(4) 0.010(3) 0.051(3) 0.030(3)
O13 0.084(4) 0.131(4) 0.122(4) 0.007(3) 0.033(3) 0.011(3)
O18 0.152(5) 0.089(3) 0.079(3) 0.018(3) 0.044(3) 0.031(3)
C38 0.077(5) 0.066(4) 0.085(5) -0.008(3) 0.023(4) -0.005(4)
O14 0.089(4) 0.075(3) 0.150(5) -0.007(3) 0.046(3) -0.002(3)
C39 0.059(4) 0.066(4) 0.082(4) 0.000(3) 0.019(3) 0.008(3)
N2 0.086(4) 0.059(3) 0.087(4) 0.000(3) 0.012(3) 0.005(3)
O15 0.094(4) 0.109(4) 0.090(4) 0.007(3) 0.030(3) 0.000(3)
O16 0.074(3) 0.071(3) 0.129(4) 0.004(3) 0.028(3) 0.008(3)
C1 0.055(4) 0.071(4) 0.099(5) 0.001(3) 0.022(4) 0.012(3)
N4 0.080(4) 0.086(4) 0.079(4) -0.002(3) 0.023(3) 0.016(3)
C40 0.079(5) 0.071(4) 0.093(5) -0.010(4) 0.017(4) -0.008(4)
O9 0.143(5) 0.096(4) 0.089(4) 0.005(3) 0.041(4) 0.010(4)
C41 0.066(5) 0.087(5) 0.106(5) 0.005(4) 0.020(4) -0.003(4)
O17 0.110(4) 0.082(4) 0.133(5) 0.009(3) 0.017(4) -0.004(3)
C42 0.067(5) 0.052(4) 0.131(6) -0.007(4) 0.021(4) 0.001(3)
C43 0.061(5) 0.066(4) 0.105(5) 0.002(4) 0.023(4) 0.002(4)
C44 0.090(6) 0.064(4) 0.137(7) 0.001(4) 0.035(5) 0.009(4)
C45 0.047(4) 0.075(5) 0.114(6) 0.001(4) 0.014(4) -0.001(3)
C46 0.077(5) 0.064(4) 0.092(5) -0.005(3) 0.033(4) 0.001(4)
C47 0.081(5) 0.063(4) 0.094(5) -0.001(3) 0.033(4) 0.004(4)
C48 0.077(5) 0.060(4) 0.104(5) -0.015(3) 0.031(4) 0.007(4)
C49 0.074(5) 0.069(4) 0.094(5) -0.009(4) 0.016(4) 0.010(4)
C50 0.071(5) 0.060(4) 0.099(5) 0.007(3) 0.031(4) 0.006(3)
O19 0.197(7) 0.105(4) 0.094(4) 0.003(3) 0.069(4) 0.030(4)
C52 0.062(4) 0.075(4) 0.098(5) -0.002(3) 0.033(4) 0.000(4)
N7 0.088(5) 0.081(4) 0.104(5) -0.008(3) 0.051(4) 0.009(3)
C53 0.121(8) 0.050(4) 0.137(8) -0.004(4) 0.065(7) -0.018(4)
C54 0.104(6) 0.068(4) 0.086(5) 0.007(3) 0.041(4) -0.010(4)
O4 0.131(5) 0.086(3) 0.097(4) 0.000(3) 0.033(4) -0.020(3)
O5 0.125(4) 0.094(3) 0.099(4) -0.018(3) 0.040(3) 0.030(3)
C55 0.072(5) 0.061(4) 0.101(5) -0.002(3) 0.018(4) 0.005(4)
C56 0.082(5) 0.080(5) 0.111(6) 0.002(4) 0.033(4) 0.016(4)
C57 0.094(6) 0.064(4) 0.080(5) -0.002(3) 0.024(4) 0.000(4)
C58 0.066(5) 0.091(5) 0.085(5) -0.004(4) 0.027(4) 0.003(4)
N8 0.074(4) 0.072(3) 0.092(4) 0.017(3) 0.023(3) 0.019(3)
C59 0.078(5) 0.069(4) 0.102(5) 0.001(4) 0.031(4) 0.005(4)
C60 0.096(6) 0.068(5) 0.109(6) -0.012(4) 0.031(5) 0.018(4)
C61 0.067(5) 0.092(5) 0.089(5) 0.004(4) 0.025(4) -0.003(4)
C62 0.069(5) 0.065(4) 0.120(7) 0.001(4) 0.018(4) 0.003(4)
C63 0.074(5) 0.075(5) 0.133(7) 0.007(4) 0.042(5) -0.011(4)
C64 0.083(5) 0.068(4) 0.098(5) -0.005(4) 0.026(4) 0.008(4)
C65 0.076(5) 0.068(4) 0.091(5) -0.021(3) 0.026(4) 0.005(4)
O10 0.155(5) 0.099(4) 0.097(4) -0.002(3) 0.031(4) 0.035(3)
C66 0.078(5) 0.075(4) 0.097(5) -0.007(4) 0.029(4) 0.016(4)
C67 0.087(5) 0.061(4) 0.124(6) 0.000(4) 0.050(5) 0.006(4)
C68 0.089(6) 0.066(4) 0.104(5) -0.019(4) 0.030(4) -0.003(4)
C69 0.097(6) 0.071(5) 0.111(6) 0.002(4) 0.031(5) 0.008(4)
C70 0.096(5) 0.072(4) 0.085(5) -0.002(4) 0.021(4) 0.010(4)
C71 0.088(5) 0.056(4) 0.094(5) 0.002(3) 0.044(4) -0.003(4)
O20 0.215(6) 0.087(4) 0.116(4) 0.027(3) 0.087(4) 0.040(4)
C72 0.087(6) 0.082(5) 0.105(6) -0.012(4) 0.033(5) -0.005(4)
C73 0.096(6) 0.067(5) 0.121(6) 0.005(4) 0.041(5) -0.011(4)
C74 0.074(5) 0.063(4) 0.091(5) -0.003(4) 0.019(4) -0.007(4)
O6 0.102(4) 0.107(4) 0.115(4) -0.004(3) 0.024(4) 0.021(3)
C75 0.087(5) 0.052(4) 0.129(6) 0.005(4) 0.039(5) -0.013(4)
C76 0.074(5) 0.071(4) 0.097(5) 0.000(4) 0.033(4) 0.008(4)
C77 0.089(6) 0.071(5) 0.099(5) 0.009(4) 0.032(4) 0.029(4)
C78 0.064(5) 0.092(5) 0.089(5) 0.005(4) 0.027(4) 0.003(4)
C79 0.094(5) 0.079(5) 0.073(5) 0.016(4) 0.029(4) 0.007(4)
C80 0.088(6) 0.051(4) 0.106(6) -0.007(4) 0.038(5) -0.008(4)
C81 0.138(7) 0.069(5) 0.095(6) 0.015(4) 0.033(5) 0.038(5)
C82 0.094(6) 0.061(4) 0.117(7) 0.005(4) 0.046(5) 0.006(4)
C83 0.083(5) 0.063(4) 0.092(5) -0.007(3) 0.006(4) -0.001(4)
C84 0.080(6) 0.097(6) 0.117(6) -0.011(4) 0.023(5) 0.012(4)
C85 0.063(4) 0.102(5) 0.087(5) -0.025(4) 0.019(4) 0.010(4)
C86 0.089(5) 0.066(4) 0.103(5) 0.004(4) 0.036(4) -0.003(4)
C87 0.073(5) 0.086(5) 0.104(6) -0.013(4) 0.023(4) -0.007(4)
C88 0.114(7) 0.103(6) 0.086(6) 0.019(5) 0.022(5) -0.005(5)
C89 0.071(5) 0.066(4) 0.139(6) -0.005(4) 0.049(4) 0.001(4)
C90 0.110(7) 0.096(5) 0.113(6) -0.014(4) 0.060(5) -0.024(5)
C91 0.097(6) 0.075(4) 0.083(5) -0.006(4) 0.028(5) 0.003(4)
C92 0.062(5) 0.082(5) 0.096(6) -0.013(4) 0.016(4) -0.020(4)
C93 0.111(6) 0.078(5) 0.102(6) -0.005(4) 0.040(5) 0.000(4)
C94 0.077(5) 0.074(5) 0.125(6) -0.013(4) 0.042(4) -0.008(4)
B1 0.076(7) 0.064(5) 0.137(9) 0.001(5) 0.025(6) -0.008(5)
C95 0.113(7) 0.066(4) 0.087(6) -0.004(4) 0.038(5) -0.005(4)
C96 0.069(5) 0.068(4) 0.129(6) -0.011(4) 0.008(4) 0.011(4)
C97 0.111(6) 0.139(7) 0.062(4) 0.002(4) 0.022(4) 0.032(5)
C98 0.088(6) 0.082(5) 0.130(8) -0.011(5) 0.031(6) -0.003(5)
C99 0.082(5) 0.078(5) 0.086(5) -0.002(4) 0.018(4) 0.006(4)
C100 0.086(5) 0.077(4) 0.121(6) -0.017(4) 0.032(5) 0.015(4)
C101 0.094(6) 0.080(5) 0.106(6) -0.009(4) 0.039(5) -0.007(4)
C102 0.100(6) 0.073(5) 0.103(6) -0.002(4) 0.036(5) 0.005(4)
C103 0.096(5) 0.082(5) 0.075(5) 0.008(4) 0.021(4) 0.026(4)
C104 0.083(5) 0.068(4) 0.110(6) -0.007(4) 0.032(4) -0.010(4)
C105 0.079(6) 0.077(5) 0.098(6) 0.006(4) 0.017(5) 0.008(4)
C106 0.119(6) 0.066(4) 0.065(4) 0.004(3) 0.046(4) -0.001(4)
C107 0.095(6) 0.104(6) 0.099(6) 0.000(4) 0.026(4) 0.025(5)
C108 0.089(6) 0.074(4) 0.097(6) -0.013(4) 0.026(5) -0.006(4)
C109 0.078(5) 0.069(4) 0.101(6) -0.011(4) 0.026(4) -0.011(4)
C110 0.058(5) 0.083(5) 0.096(5) -0.007(4) 0.005(4) 0.006(4)
C111 0.127(7) 0.078(5) 0.099(6) -0.004(4) 0.034(5) 0.014(4)
C112 0.083(5) 0.096(5) 0.152(8) -0.015(5) 0.045(5) 0.000(4)
B2 0.066(6) 0.095(7) 0.109(8) -0.018(6) 0.044(5) 0.018(5)
C113 0.190(9) 0.084(6) 0.131(8) 0.026(5) 0.046(7) 0.031(6)
C114 0.150(8) 0.075(5) 0.125(7) 0.019(4) 0.051(6) 0.021(5)
C115 0.130(7) 0.072(5) 0.108(7) 0.001(5) 0.014(5) 0.008(5)
C116 0.165(8) 0.089(5) 0.092(6) 0.001(4) 0.052(6) 0.046(5)
C117 0.124(7) 0.074(5) 0.103(6) -0.011(4) 0.067(6) 0.008(5)
C118 0.118(7) 0.082(5) 0.095(6) 0.028(5) 0.033(6) 0.019(5)
C119 0.096(7) 0.154(8) 0.145(8) -0.031(7) -0.011(6) 0.026(6)
C120 0.151(7) 0.103(6) 0.103(6) 0.024(5) 0.072(6) 0.040(5)
C121 0.167(8) 0.070(4) 0.094(5) 0.020(4) 0.055(5) 0.045(5)
C122 0.162(8) 0.089(5) 0.114(6) 0.009(5) 0.059(6) 0.005(5)
C123 0.123(7) 0.117(6) 0.095(6) 0.028(5) 0.023(5) 0.047(5)
C124 0.084(7) 0.252(13) 0.161(9) 0.080(9) 0.028(7) 0.002(7)
C126 0.165(9) 0.128(7) 0.117(7) -0.012(6) 0.039(6) 0.068(7)
C127 0.160(10) 0.161(10) 0.181(11) 0.037(8) 0.072(9) 0.002(8)
C129 0.064(11) 0.033(7) 0.061(11) 0.022(6) 0.017(8) 0.013(6)
C136 0.39(5) 0.108(19) 0.49(6) 0.04(3) 0.15(5) 0.02(2)

loop_
_atom_type_symbol
_atom_type_description
_atom_type_scat_dispersion_real
_atom_type_scat_dispersion_imag
_atom_type_scat_source
C C 0.0181 0.0091 'International Tables Vol C Tables 4.2.6.8 and 6.1.1.4'
H H 0.0000 0.0000 'International Tables Vol C Tables 4.2.6.8 and 6.1.1.4'
B B 0.0090 0.0039 'International Tables Vol C Tables 4.2.6.8 and 6.1.1.4'
F F 0.0727 0.0534 'International Tables Vol C Tables 4.2.6.8 and 6.1.1.4'
N N 0.0311 0.0180 'International Tables Vol C Tables 4.2.6.8 and 6.1.1.4'
O O 0.0492 0.0322 'International Tables Vol C Tables 4.2.6.8 and 6.1.1.4'

loop_
_geom_angle_atom_site_label_1
_geom_angle_atom_site_label_2
_geom_angle_atom_site_label_3
_geom_angle
_geom_angle_site_symmetry_1
_geom_angle_site_symmetry_3
_geom_angle_publ_flag
C43 O1 B1 119.3(5) . . ?
C39 O2 B1 121.8(5) . . ?
C46 N1 C49 109.9(5) . . ?
C46 N1 H52 125.1 . . ?
C49 N1 H52 125.1 . . ?
C58 N5 C38 110.8(6) . . ?
C58 N5 H53 124.6 . . ?
C38 N5 H53 124.6 . . ?
C57 O12 B2 121.5(6) . . ?
C78 N3 C61 127.2(6) . . ?
C78 N3 C111 116.4(5) . . ?
C61 N3 C111 116.0(5) . . ?
C67 N6 C77 110.2(6) . . ?
C67 N6 H54 124.9 . . ?
C77 N6 H54 124.9 . . ?
C62 O8 C123 119.0(6) . . ?
C105 O13 C124 116.9(7) . . ?
C81 O18 C121 114.4(5) . . ?
N5 C38 C86 105.7(6) . . ?
N5 C38 C64 123.9(6) . . ?
C86 C38 C64 129.9(7) . . ?
C47 O14 B2 121.0(6) . . ?
O2 C39 C1 121.3(6) . . ?
O2 C39 C45 114.4(5) . . ?
C1 C39 C45 124.3(6) . . ?
C48 N2 C45 111.2(6) . . ?
C48 N2 H55 124.4 . . ?
C45 N2 H55 124.4 . . ?
C108 O15 C90 118.5(6) . . ?
C43 C1 C39 117.2(6) . . ?
C43 C1 H56 121.4 . . ?
C39 C1 H56 121.4 . . ?
C80 N4 C65 124.1(6) . . ?
C80 N4 C97 118.0(6) . . ?
C65 N4 C97 117.0(6) . . ?
C110 C40 C107 117.9(7) . . ?
C110 C40 C49 123.0(7) . . ?
C107 C40 C49 119.1(7) . . ?
C136 O9 C129 87(2) . . ?
C136 O9 C79 127.0(17) . . ?
C129 O9 C79 115.9(8) . . ?
C46 C41 C96 105.4(6) . . ?
C46 C41 H57 127.3 . . ?
C96 C41 H57 127.3 . . ?
C95 O17 C114 113.9(6) . . ?
C87 C42 C59 120.7(6) . . ?
C87 C42 H58 119.7 . . ?
C59 C42 H58 119.7 . . ?
O1 C43 C1 123.2(6) . . ?
O1 C43 C46 112.1(6) . . ?
C1 C43 C46 124.7(6) . . ?
C94 C44 C55 116.5(7) . . ?
C94 C44 H59 121.8 . . ?
C55 C44 H59 121.8 . . ?
C69 C45 N2 105.3(6) . . ?
C69 C45 C39 136.3(7) . . ?
N2 C45 C39 118.3(6) . . ?
N1 C46 C41 108.0(6) . . ?
N1 C46 C43 120.8(6) . . ?
C41 C46 C43 131.2(6) . . ?
O14 C47 C56 120.8(6) . . ?
O14 C47 C77 115.4(6) . . ?
C56 C47 C77 123.8(7) . . ?
C83 C48 N2 105.9(6) . . ?
C83 C48 C87 131.6(6) . . ?
N2 C48 C87 122.4(6) . . ?
C96 C49 N1 107.7(6) . . ?
C96 C49 C40 129.3(7) . . ?
N1 C49 C40 123.0(6) . . ?
C66 C50 C65 123.0(6) . . ?
C66 C50 H60 118.5 . . ?
C65 C50 H60 118.5 . . ?
C116 O19 C127 114.9(7) . . ?
C84 C52 C94 116.0(7) . . ?
C84 C52 C67 123.5(6) . . ?
C94 C52 C67 120.4(6) . . ?
C53 N7 C112 120.0(7) . . ?
C53 N7 C60 121.2(7) . . ?
C112 N7 C60 117.8(7) . . ?
O16 C53 N7 118.7(8) . . ?
O16 C53 C109 120.7(9) . . ?
N7 C53 C109 120.6(9) . . ?
C104 C54 C64 119.6(7) . . ?
C104 C54 H61 120.2 . . ?
C64 C54 H61 120.2 . . ?
C118 O4 C122 118.1(6) . . ?
C117 O5 C126 116.5(6) . . ?
C89 C55 C44 121.9(6) . . ?
C89 C55 N8 120.2(6) . . ?
C44 C55 N8 117.9(6) . . ?
C57 C56 C47 119.0(7) . . ?
C57 C56 H62 120.5 . . ?
C47 C56 H62 120.5 . . ?
O12 C57 C56 123.8(6) . . ?
O12 C57 C58 112.3(7) . . ?
C56 C57 C58 123.9(7) . . ?
N5 C58 C73 107.4(6) . . ?
N5 C58 C57 121.7(6) . . ?
C73 C58 C57 130.6(7) . . ?
C92 N8 C55 125.8(6) . . ?
C92 N8 C100 116.3(6) . . ?
C55 N8 C100 117.8(6) . . ?
C42 C59 C65 122.8(6) . . ?
C42 C59 H63 118.6 . . ?
C65 C59 H63 118.6 . . ?
C76 C60 C104 120.8(7) . . ?
C76 C60 N7 122.0(7) . . ?
C104 C60 N7 117.3(8) . . ?
C68 C61 C85 116.6(7) . . ?
C68 C61 N3 119.5(6) . . ?
C85 C61 N3 123.8(7) . . ?
O8 C62 C79 114.8(7) . . ?
O8 C62 C99 121.2(7) . . ?
C79 C62 C99 123.9(7) . . ?
C77 C63 C75 106.0(6) . . ?
C77 C63 H64 127.0 . . ?
C75 C63 H64 127.0 . . ?
C54 C64 C71 117.6(7) . . ?
C54 C64 C38 122.0(7) . . ?
C71 C64 C38 120.2(7) . . ?
C59 C65 N4 122.8(6) . . ?
C59 C65 C50 115.6(6) . . ?
N4 C65 C50 121.5(6) . . ?
C88 O10 C113 118.7(6) . . ?
C50 C66 C87 118.6(6) . . ?
C50 C66 H65 120.7 . . ?
C87 C66 H65 120.7 . . ?
N6 C67 C75 106.4(6) . . ?
N6 C67 C52 125.7(6) . . ?
C75 C67 C52 127.8(7) . . ?
C61 C68 C107 120.9(7) . . ?
C61 C68 H66 119.6 . . ?
C107 C68 H66 119.6 . . ?
C45 C69 C83 108.7(7) . . ?
C45 C69 H67 125.7 . . ?
C83 C69 H67 125.7 . . ?
C106 C70 C103 120.9(7) . . ?
C106 C70 C80 116.0(6) . . ?
C103 C70 C80 123.0(6) . . ?
C76 C71 C64 121.4(6) . . ?
C76 C71 H68 119.3 . . ?
C64 C71 H68 119.3 . . ?
C115 O20 C120 114.4(6) . . ?
C105 C72 C74 119.2(7) . . ?
C105 C72 H69 120.4 . . ?
C74 C72 H69 120.4 . . ?
C86 C73 C58 106.5(7) . . ?
C86 C73 H70 126.8 . . ?
C58 C73 H70 126.8 . . ?
C91 C74 C72 119.2(7) . . ?
C91 C74 C92 119.4(7) . . ?
C72 C74 C92 121.0(7) . . ?
C98 O6 C119 115.2(7) . . ?
C63 C75 C67 109.2(6) . . ?
C63 C75 H71 125.4 . . ?
C67 C75 H71 125.4 . . ?
C60 C76 C71 120.2(7) . . ?
C60 C76 H72 119.9 . . ?
C71 C76 H72 119.9 . . ?
C63 C77 N6 108.0(6) . . ?
C63 C77 C47 132.8(7) . . ?
N6 C77 C47 119.2(7) . . ?
O3 C78 N3 119.2(7) . . ?
O3 C78 C82 119.8(7) . . ?
N3 C78 C82 120.9(7) . . ?
O9 C79 C88 126.1(7) . . ?
O9 C79 C62 118.4(7) . . ?
C88 C79 C62 115.5(7) . . ?
O7 C80 N4 119.9(7) . . ?
O7 C80 C70 119.6(7) . . ?
N4 C80 C70 120.5(7) . . ?
C103 C81 C116 121.6(7) . . ?
C103 C81 O18 126.9(6) . . ?
C116 C81 O18 111.5(7) . . ?
C93 C82 C101 122.8(8) . . ?
C93 C82 C78 124.1(8) . . ?
C101 C82 C78 113.1(7) . . ?
C48 C83 C69 108.7(6) . . ?
C48 C83 H73 125.7 . . ?
C69 C83 H73 125.7 . . ?
C52 C84 C89 122.9(7) . . ?
C52 C84 H74 118.6 . . ?
C89 C84 H74 118.6 . . ?
C110 C85 C61 123.5(7) . . ?
C110 C85 H75 118.3 . . ?
C61 C85 H75 118.3 . . ?
C73 C86 C38 109.5(6) . . ?
C73 C86 H76 125.2 . . ?
C38 C86 H76 125.2 . . ?
C42 C87 C66 118.6(6) . . ?
C42 C87 C48 121.9(7) . . ?
C66 C87 C48 119.5(6) . . ?
C102 C88 C79 123.3(8) . . ?
C102 C88 O10 124.3(8) . . ?
C79 C88 O10 112.1(8) . . ?
C55 C89 C84 118.3(7) . . ?
C55 C89 H77 120.9 . . ?
C84 C89 H77 120.9 . . ?
O15 C90 H1 109.5 . . ?
O15 C90 H2 109.5 . . ?
H1 C90 H2 109.5 . . ?
O15 C90 H3 109.5 . . ?
H1 C90 H3 109.5 . . ?
H2 C90 H3 109.5 . . ?
C74 C91 C108 125.5(8) . . ?
C74 C91 H78 117.3 . . ?
C108 C91 H78 117.3 . . ?
O11 C92 N8 122.1(7) . . ?
O11 C92 C74 120.1(7) . . ?
N8 C92 C74 117.7(7) . . ?
C82 C93 C117 116.3(8) . . ?
C82 C93 H79 121.9 . . ?
C117 C93 H79 121.9 . . ?
C44 C94 C52 124.3(7) . . ?
C44 C94 H80 117.8 . . ?
C52 C94 H80 117.8 . . ?
F1 B1 F2 110.1(7) . . ?
F1 B1 O2 110.4(7) . . ?
F2 B1 O2 110.6(7) . . ?
F1 B1 O1 109.5(7) . . ?
F2 B1 O1 107.5(7) . . ?
O2 B1 O1 108.8(7) . . ?
O17 C95 C105 121.3(8) . . ?
O17 C95 C108 120.7(7) . . ?
C105 C95 C108 117.8(8) . . ?
C49 C96 C41 109.0(6) . . ?
C49 C96 H81 125.5 . . ?
C41 C96 H81 125.5 . . ?
N4 C97 H4 109.5 . . ?
N4 C97 H5 109.5 . . ?
H4 C97 H5 109.5 . . ?
N4 C97 H6 109.5 . . ?
H4 C97 H6 109.5 . . ?
H5 C97 H6 109.5 . . ?
C118 C98 O6 114.0(9) . . ?
C118 C98 C101 124.6(9) . . ?
O6 C98 C101 121.4(8) . . ?
C109 C99 C62 117.3(7) . . ?
C109 C99 H82 121.3 . . ?
C62 C99 H82 121.3 . . ?
N8 C100 H7 109.5 . . ?
N8 C100 H8 109.5 . . ?
H7 C100 H8 109.5 . . ?
N8 C100 H9 109.5 . . ?
H7 C100 H9 109.5 . . ?
H8 C100 H9 109.5 . . ?
C98 C101 C82 116.2(8) . . ?
C98 C101 H83 121.9 . . ?
C82 C101 H83 121.9 . . ?
C88 C102 C109 119.8(7) . . ?
C88 C102 H84 120.1 . . ?
C109 C102 H84 120.1 . . ?
C81 C103 C70 120.1(7) . . ?
C81 C103 H85 120.0 . . ?
C70 C103 H85 120.0 . . ?
C60 C104 C54 120.1(7) . . ?
C60 C104 H86 120.0 . . ?
C54 C104 H86 120.0 . . ?
C72 C105 O13 123.9(8) . . ?
C72 C105 C95 122.2(8) . . ?
O13 C105 C95 113.9(7) . . ?
C115 C106 C70 118.9(7) . . ?
C115 C106 H87 120.6 . . ?
C70 C106 H87 120.6 . . ?
C68 C107 C40 120.7(7) . . ?
C68 C107 H88 119.6 . . ?
C40 C107 H88 119.6 . . ?
O15 C108 C91 130.4(8) . . ?
O15 C108 C95 113.5(7) . . ?
C91 C108 C95 116.0(8) . . ?
C102 C109 C99 120.1(7) . . ?
C102 C109 C53 116.5(7) . . ?
C99 C109 C53 122.9(7) . . ?
C40 C110 C85 120.5(7) . . ?
C40 C110 H89 119.8 . . ?
C85 C110 H89 119.8 . . ?
N3 C111 H10 109.5 . . ?
N3 C111 H11 109.5 . . ?
H10 C111 H11 109.5 . . ?
N3 C111 H12 109.5 . . ?
H10 C111 H12 109.5 . . ?
H11 C111 H12 109.5 . . ?
N7 C112 H13 109.5 . . ?
N7 C112 H14 109.5 . . ?
H13 C112 H14 109.5 . . ?
N7 C112 H15 109.5 . . ?
H13 C112 H15 109.5 . . ?
H14 C112 H15 109.5 . . ?
F3 B2 F4 112.8(8) . . ?
F3 B2 O12 109.4(7) . . ?
F4 B2 O12 109.2(6) . . ?
F3 B2 O14 106.3(6) . . ?
F4 B2 O14 108.6(7) . . ?
O12 B2 O14 110.5(7) . . ?
O10 C113 H16 109.5 . . ?
O10 C113 H17 109.5 . . ?
H16 C113 H17 109.5 . . ?
O10 C113 H18 109.5 . . ?
H16 C113 H18 109.5 . . ?
H17 C113 H18 109.5 . . ?
O17 C114 H19 109.5 . . ?
O17 C114 H20 109.5 . . ?
H19 C114 H20 109.5 . . ?
O17 C114 H21 109.5 . . ?
H19 C114 H21 109.5 . . ?
H20 C114 H21 109.5 . . ?
C106 C115 O20 126.2(7) . . ?
C106 C115 C116 121.8(7) . . ?
O20 C115 C116 112.0(8) . . ?
O19 C116 C81 123.5(7) . . ?
O19 C116 C115 120.2(7) . . ?
C81 C116 C115 116.3(8) . . ?
C118 C117 O5 116.3(8) . . ?
C118 C117 C93 122.8(7) . . ?
O5 C117 C93 120.8(8) . . ?
C98 C118 C117 117.2(9) . . ?
C98 C118 O4 122.1(9) . . ?
C117 C118 O4 120.6(8) . . ?
O6 C119 H93 109.5 . . ?
O6 C119 H94 109.5 . . ?
H93 C119 H94 109.5 . . ?
O6 C119 H95 109.5 . . ?
H93 C119 H95 109.5 . . ?
H94 C119 H95 109.5 . . ?
O20 C120 H25 109.5 . . ?
O20 C120 H26 109.5 . . ?
H25 C120 H26 109.5 . . ?
O20 C120 H27 109.5 . . ?
H25 C120 H27 109.5 . . ?
H26 C120 H27 109.5 . . ?
O18 C121 H28 109.5 . . ?
O18 C121 H29 109.5 . . ?
H28 C121 H29 109.5 . . ?
O18 C121 H30 109.5 . . ?
H28 C121 H30 109.5 . . ?
H29 C121 H30 109.5 . . ?
O4 C122 H31 109.5 . . ?
O4 C122 H32 109.5 . . ?
H31 C122 H32 109.5 . . ?
O4 C122 H33 109.5 . . ?
H31 C122 H33 109.5 . . ?
H32 C122 H33 109.5 . . ?
O8 C123 H34 109.5 . . ?
O8 C123 H35 109.5 . . ?
H34 C123 H35 109.5 . . ?
O8 C123 H36 109.5 . . ?
H34 C123 H36 109.5 . . ?
H35 C123 H36 109.5 . . ?
O13 C124 H37 109.5 . . ?
O13 C124 H38 109.5 . . ?
H37 C124 H38 109.5 . . ?
O13 C124 H39 109.5 . . ?
H37 C124 H39 109.5 . . ?
H38 C124 H39 109.5 . . ?
O5 C126 H40 109.5 . . ?
O5 C126 H41 109.5 . . ?
H40 C126 H41 109.5 . . ?
O5 C126 H42 109.5 . . ?
H40 C126 H42 109.5 . . ?
H41 C126 H42 109.5 . . ?
O19 C127 H43 109.5 . . ?
O19 C127 H44 109.5 . . ?
H43 C127 H44 109.5 . . ?
O19 C127 H45 109.5 . . ?
H43 C127 H45 109.5 . . ?
H44 C127 H45 109.5 . . ?
O9 C129 H46 109.5 . . ?
O9 C129 H47 109.5 . . ?
O9 C129 H48 109.5 . . ?
O9 C136 H90 109.5 . . ?
O9 C136 H91 109.5 . . ?
H90 C136 H91 109.5 . . ?
O9 C136 H92 109.5 . . ?
H90 C136 H92 109.5 . . ?
H91 C136 H92 109.5 . . ?

loop_
_geom_bond_atom_site_label_1
_geom_bond_atom_site_label_2
_geom_bond_distance
_geom_bond_site_symmetry_2
_geom_bond_publ_flag
F1 B1 1.356(9) . ?
O1 C43 1.310(7) . ?
O1 B1 1.519(10) . ?
O2 C39 1.316(7) . ?
O2 B1 1.466(9) . ?
F2 B1 1.404(11) . ?
O11 C92 1.231(8) . ?
F3 B2 1.362(10) . ?
O7 C80 1.231(8) . ?
N1 C46 1.377(7) . ?
N1 C49 1.379(7) . ?
N1 H52 0.8800 . ?
N5 C58 1.356(7) . ?
N5 C38 1.363(7) . ?
N5 H53 0.8800 . ?
O12 C57 1.317(7) . ?
O12 B2 1.469(10) . ?
O3 C78 1.241(8) . ?
N3 C78 1.369(8) . ?
N3 C61 1.415(8) . ?
N3 C111 1.520(8) . ?
N6 C67 1.331(8) . ?
N6 C77 1.389(8) . ?
N6 H54 0.8800 . ?
O8 C62 1.386(7) . ?
O8 C123 1.438(8) . ?
F4 B2 1.368(10) . ?
O13 C105 1.365(8) . ?
O13 C124 1.414(9) . ?
O18 C81 1.405(8) . ?
O18 C121 1.472(7) . ?
C38 C86 1.403(8) . ?
C38 C64 1.451(9) . ?
O14 C47 1.325(7) . ?
O14 B2 1.517(9) . ?
C39 C1 1.399(8) . ?
C39 C45 1.419(8) . ?
N2 C48 1.367(7) . ?
N2 C45 1.387(7) . ?
N2 H55 0.8800 . ?
O15 C108 1.312(8) . ?
O15 C90 1.424(8) . ?
O16 C53 1.241(9) . ?
C1 C43 1.389(8) . ?
C1 H56 0.9500 . ?
N4 C80 1.338(9) . ?
N4 C65 1.420(8) . ?
N4 C97 1.480(8) . ?
C40 C110 1.358(8) . ?
C40 C107 1.421(10) . ?
C40 C49 1.472(9) . ?
O9 C136 1.25(4) . ?
O9 C129 1.336(15) . ?
O9 C79 1.357(8) . ?
C41 C46 1.416(8) . ?
C41 C96 1.432(9) . ?
C41 H57 0.9500 . ?
O17 C95 1.354(9) . ?
O17 C114 1.426(8) . ?
C42 C87 1.369(9) . ?
C42 C59 1.372(8) . ?
C42 H58 0.9500 . ?
C43 C46 1.441(9) . ?
C44 C94 1.357(9) . ?
C44 C55 1.410(9) . ?
C44 H59 0.9500 . ?
C45 C69 1.363(9) . ?
C47 C56 1.400(9) . ?
C47 C77 1.430(9) . ?
C48 C83 1.363(9) . ?
C48 C87 1.467(9) . ?
C49 C96 1.374(9) . ?
C50 C66 1.357(8) . ?
C50 C65 1.423(8) . ?
C50 H60 0.9500 . ?
O19 C116 1.389(8) . ?
O19 C127 1.505(11) . ?
C52 C84 1.346(8) . ?
C52 C94 1.388(8) . ?
C52 C67 1.477(9) . ?
N7 C53 1.348(10) . ?
N7 C112 1.449(9) . ?
N7 C60 1.489(9) . ?
C53 C109 1.488(10) . ?
C54 C104 1.391(9) . ?
C54 C64 1.402(9) . ?
C54 H61 0.9500 . ?
O4 C118 1.379(9) . ?
O4 C122 1.432(9) . ?
O5 C117 1.399(7) . ?
O5 C126 1.435(9) . ?
C55 C89 1.335(8) . ?
C55 N8 1.451(8) . ?
C56 C57 1.342(9) . ?
C56 H62 0.9500 . ?
C57 C58 1.442(9) . ?
C58 C73 1.408(9) . ?
N8 C92 1.361(8) . ?
N8 C100 1.485(8) . ?
C59 C65 1.401(9) . ?
C59 H63 0.9500 . ?
C60 C76 1.351(9) . ?
C60 C104 1.379(10) . ?
C61 C68 1.380(9) . ?
C61 C85 1.394(9) . ?
C62 C79 1.389(9) . ?
C62 C99 1.414(9) . ?
C63 C77 1.371(9) . ?
C63 C75 1.392(9) . ?
C63 H64 0.9500 . ?
C64 C71 1.409(9) . ?
O10 C88 1.410(9) . ?
O10 C113 1.426(8) . ?
C66 C87 1.453(9) . ?
C66 H65 0.9500 . ?
C67 C75 1.396(8) . ?
C68 C107 1.399(9) . ?
C68 H66 0.9500 . ?
C69 C83 1.397(9) . ?
C69 H67 0.9500 . ?
C70 C106 1.378(9) . ?
C70 C103 1.380(9) . ?
C70 C80 1.517(9) . ?
C71 C76 1.360(8) . ?
C71 H68 0.9500 . ?
O20 C115 1.417(9) . ?
O20 C120 1.463(8) . ?
C72 C105 1.364(10) . ?
C72 C74 1.428(9) . ?
C72 H69 0.9500 . ?
C73 C86 1.369(9) . ?
C73 H70 0.9500 . ?
C74 C91 1.314(9) . ?
C74 C92 1.528(10) . ?
O6 C98 1.384(9) . ?
O6 C119 1.384(9) . ?
C75 H71 0.9500 . ?
C76 H72 0.9500 . ?
C78 C82 1.514(10) . ?
C79 C88 1.383(10) . ?
C81 C103 1.350(9) . ?
C81 C116 1.391(10) . ?
C82 C93 1.361(9) . ?
C82 C101 1.400(9) . ?
C83 H73 0.9500 . ?
C84 C89 1.407(9) . ?
C84 H74 0.9500 . ?
C85 C110 1.375(9) . ?
C85 H75 0.9500 . ?
C86 H76 0.9500 . ?
C88 C102 1.382(10) . ?
C89 H77 0.9500 . ?
C90 H1 0.9800 . ?
C90 H2 0.9800 . ?
C90 H3 0.9800 . ?
C91 C108 1.384(10) . ?
C91 H78 0.9500 . ?
C93 C117 1.446(10) . ?
C93 H79 0.9500 . ?
C94 H80 0.9500 . ?
C95 C105 1.398(9) . ?
C95 C108 1.473(10) . ?
C96 H81 0.9500 . ?
C97 H4 0.9800 . ?
C97 H5 0.9800 . ?
C97 H6 0.9800 . ?
C98 C118 1.346(10) . ?
C98 C101 1.398(10) . ?
C99 C109 1.395(9) . ?
C99 H82 0.9500 . ?
C100 H7 0.9800 . ?
C100 H8 0.9800 . ?
C100 H9 0.9800 . ?
C101 H83 0.9500 . ?
C102 C109 1.388(10) . ?
C102 H84 0.9500 . ?
C103 H85 0.9500 . ?
C104 H86 0.9500 . ?
C106 C115 1.342(10) . ?
C106 H87 0.9500 . ?
C107 H88 0.9500 . ?
C110 H89 0.9500 . ?
C111 H10 0.9800 . ?
C111 H11 0.9800 . ?
C111 H12 0.9800 . ?
C112 H13 0.9800 . ?
C112 H14 0.9800 . ?
C112 H15 0.9800 . ?
C113 H16 0.9800 . ?
C113 H17 0.9800 . ?
C113 H18 0.9800 . ?
C114 H19 0.9800 . ?
C114 H20 0.9800 . ?
C114 H21 0.9800 . ?
C115 C116 1.441(10) . ?
C117 C118 1.358(10) . ?
C119 H93 0.9800 . ?
C119 H94 0.9800 . ?
C119 H95 0.9800 . ?
C120 H25 0.9800 . ?
C120 H26 0.9800 . ?
C120 H27 0.9800 . ?
C121 H28 0.9800 . ?
C121 H29 0.9800 . ?
C121 H30 0.9800 . ?
C122 H31 0.9800 . ?
C122 H32 0.9800 . ?
C122 H33 0.9800 . ?
C123 H34 0.9800 . ?
C123 H35 0.9800 . ?
C123 H36 0.9800 . ?
C124 H37 0.9800 . ?
C124 H38 0.9800 . ?
C124 H39 0.9800 . ?
C126 H40 0.9800 . ?
C126 H41 0.9800 . ?
C126 H42 0.9800 . ?
C127 H43 0.9800 . ?
C127 H44 0.9800 . ?
C127 H45 0.9800 . ?
C129 H46 0.9800 . ?
C129 H47 0.9800 . ?
C129 H48 0.9800 . ?
C136 H90 0.9800 . ?
C136 H91 0.9800 . ?
C136 H92 0.9800 . ?

loop_
_geom_torsion_atom_site_label_1
_geom_torsion_atom_site_label_2
_geom_torsion_atom_site_label_3
_geom_torsion_atom_site_label_4
_geom_torsion
_geom_torsion_site_symmetry_1
_geom_torsion_site_symmetry_2
_geom_torsion_site_symmetry_3
_geom_torsion_site_symmetry_4
_geom_torsion_publ_flag
C58 N5 C38 C86 0.5(7) . . . . ?
C58 N5 C38 C64 -172.3(6) . . . . ?
B1 O2 C39 C1 -14.3(10) . . . . ?
B1 O2 C39 C45 166.1(7) . . . . ?
O2 C39 C1 C43 -6.9(9) . . . . ?
C45 C39 C1 C43 172.7(6) . . . . ?
B1 O1 C43 C1 13.2(10) . . . . ?
B1 O1 C43 C46 -169.2(7) . . . . ?
C39 C1 C43 O1 7.0(10) . . . . ?
C39 C1 C43 C46 -170.3(6) . . . . ?
C48 N2 C45 C69 2.2(8) . . . . ?
C48 N2 C45 C39 179.9(6) . . . . ?
O2 C39 C45 C69 -176.6(8) . . . . ?
C1 C39 C45 C69 3.8(13) . . . . ?
O2 C39 C45 N2 6.7(9) . . . . ?
C1 C39 C45 N2 -172.8(6) . . . . ?
C49 N1 C46 C41 -1.0(7) . . . . ?
C49 N1 C46 C43 179.6(6) . . . . ?
C96 C41 C46 N1 2.0(7) . . . . ?
C96 C41 C46 C43 -178.8(7) . . . . ?
O1 C43 C46 N1 0.1(9) . . . . ?
C1 C43 C46 N1 177.6(6) . . . . ?
O1 C43 C46 C41 -179.0(6) . . . . ?
C1 C43 C46 C41 -1.5(12) . . . . ?
B2 O14 C47 C56 11.9(10) . . . . ?
B2 O14 C47 C77 -170.0(7) . . . . ?
C45 N2 C48 C83 0.5(7) . . . . ?
C45 N2 C48 C87 179.1(6) . . . . ?
C46 N1 C49 C96 -0.4(8) . . . . ?
C46 N1 C49 C40 -179.7(6) . . . . ?
C110 C40 C49 C96 -8.1(12) . . . . ?
C107 C40 C49 C96 174.7(7) . . . . ?
C110 C40 C49 N1 171.0(6) . . . . ?
C107 C40 C49 N1 -6.2(10) . . . . ?
C112 N7 C53 O16 0.8(9) . . . . ?
C60 N7 C53 O16 169.4(6) . . . . ?
C112 N7 C53 C109 179.1(6) . . . . ?
C60 N7 C53 C109 -12.2(9) . . . . ?
C94 C44 C55 C89 -1.1(11) . . . . ?
C94 C44 C55 N8 -179.8(7) . . . . ?
O14 C47 C56 C57 3.3(11) . . . . ?
C77 C47 C56 C57 -174.6(7) . . . . ?
B2 O12 C57 C56 -3.5(11) . . . . ?
B2 O12 C57 C58 177.6(7) . . . . ?
C47 C56 C57 O12 -7.9(11) . . . . ?
C47 C56 C57 C58 170.9(6) . . . . ?
C38 N5 C58 C73 -2.1(7) . . . . ?
C38 N5 C58 C57 172.1(6) . . . . ?
O12 C57 C58 N5 -5.2(9) . . . . ?
C56 C57 C58 N5 175.9(6) . . . . ?
O12 C57 C58 C73 167.5(7) . . . . ?
C56 C57 C58 C73 -11.4(12) . . . . ?
C89 C55 N8 C92 82.5(9) . . . . ?
C44 C55 N8 C92 -98.8(8) . . . . ?
C89 C55 N8 C100 -93.7(8) . . . . ?
C44 C55 N8 C100 85.1(8) . . . . ?
C87 C42 C59 C65 4.2(11) . . . . ?
C53 N7 C60 C76 -57.8(9) . . . . ?
C112 N7 C60 C76 111.1(8) . . . . ?
C53 N7 C60 C104 120.9(7) . . . . ?
C112 N7 C60 C104 -70.2(8) . . . . ?
C78 N3 C61 C68 -112.3(8) . . . . ?
C111 N3 C61 C68 61.2(8) . . . . ?
C78 N3 C61 C85 71.5(9) . . . . ?
C111 N3 C61 C85 -115.0(8) . . . . ?
C123 O8 C62 C79 -171.5(6) . . . . ?
C123 O8 C62 C99 8.9(9) . . . . ?
C104 C54 C64 C71 -3.1(10) . . . . ?
C104 C54 C64 C38 171.6(6) . . . . ?
N5 C38 C64 C54 -17.7(10) . . . . ?
C86 C38 C64 C54 171.3(7) . . . . ?
N5 C38 C64 C71 156.8(6) . . . . ?
C86 C38 C64 C71 -14.1(11) . . . . ?
C42 C59 C65 N4 -180.0(7) . . . . ?
C42 C59 C65 C50 2.3(10) . . . . ?
C80 N4 C65 C59 80.4(8) . . . . ?
C97 N4 C65 C59 -88.4(8) . . . . ?
C80 N4 C65 C50 -102.0(8) . . . . ?
C97 N4 C65 C50 89.1(8) . . . . ?
C66 C50 C65 C59 -3.7(10) . . . . ?
C66 C50 C65 N4 178.6(6) . . . . ?
C65 C50 C66 C87 -1.2(10) . . . . ?
C77 N6 C67 C75 -2.4(8) . . . . ?
C77 N6 C67 C52 -179.9(7) . . . . ?
C84 C52 C67 N6 -177.7(7) . . . . ?
C94 C52 C67 N6 2.6(11) . . . . ?
C84 C52 C67 C75 5.4(12) . . . . ?
C94 C52 C67 C75 -174.3(7) . . . . ?
C85 C61 C68 C107 1.4(10) . . . . ?
N3 C61 C68 C107 -175.1(6) . . . . ?
N2 C45 C69 C83 -4.1(8) . . . . ?
C39 C45 C69 C83 178.9(8) . . . . ?
C54 C64 C71 C76 2.5(10) . . . . ?
C38 C64 C71 C76 -172.3(6) . . . . ?
N5 C58 C73 C86 2.9(8) . . . . ?
C57 C58 C73 C86 -170.6(7) . . . . ?
C105 C72 C74 C91 1.0(10) . . . . ?
C105 C72 C74 C92 174.1(6) . . . . ?
C77 C63 C75 C67 -4.3(9) . . . . ?
N6 C67 C75 C63 4.2(9) . . . . ?
C52 C67 C75 C63 -178.4(7) . . . . ?
C104 C60 C76 C71 -7.0(10) . . . . ?
N7 C60 C76 C71 171.6(6) . . . . ?
C64 C71 C76 C60 2.5(10) . . . . ?
C75 C63 C77 N6 2.7(8) . . . . ?
C75 C63 C77 C47 -177.1(7) . . . . ?
C67 N6 C77 C63 -0.2(8) . . . . ?
C67 N6 C77 C47 179.6(6) . . . . ?
O14 C47 C77 C63 -179.8(8) . . . . ?
C56 C47 C77 C63 -1.8(13) . . . . ?
O14 C47 C77 N6 0.4(9) . . . . ?
C56 C47 C77 N6 178.4(6) . . . . ?
C61 N3 C78 O3 176.5(6) . . . . ?
C111 N3 C78 O3 3.0(9) . . . . ?
C61 N3 C78 C82 -6.7(10) . . . . ?
C111 N3 C78 C82 179.8(6) . . . . ?
C136 O9 C79 C88 -45(3) . . . . ?
C129 O9 C79 C88 61.6(11) . . . . ?
C136 O9 C79 C62 135(2) . . . . ?
C129 O9 C79 C62 -118.1(8) . . . . ?
O8 C62 C79 O9 1.3(10) . . . . ?
C99 C62 C79 O9 -179.2(7) . . . . ?
O8 C62 C79 C88 -178.5(6) . . . . ?
C99 C62 C79 C88 1.1(11) . . . . ?
C65 N4 C80 O7 -169.2(6) . . . . ?
C97 N4 C80 O7 -0.4(9) . . . . ?
C65 N4 C80 C70 10.0(9) . . . . ?
C97 N4 C80 C70 178.8(6) . . . . ?
C106 C70 C80 O7 43.2(9) . . . . ?
C103 C70 C80 O7 -132.4(7) . . . . ?
C106 C70 C80 N4 -136.0(7) . . . . ?
C103 C70 C80 N4 48.4(10) . . . . ?
C121 O18 C81 C103 4.4(11) . . . . ?
C121 O18 C81 C116 -175.8(7) . . . . ?
O3 C78 C82 C93 -148.6(7) . . . . ?
N3 C78 C82 C93 34.6(10) . . . . ?
O3 C78 C82 C101 33.8(9) . . . . ?
N3 C78 C82 C101 -143.0(6) . . . . ?
N2 C48 C83 C69 -3.1(8) . . . . ?
C87 C48 C83 C69 178.6(7) . . . . ?
C45 C69 C83 C48 4.6(8) . . . . ?
C94 C52 C84 C89 -4.0(11) . . . . ?
C67 C52 C84 C89 176.2(7) . . . . ?
C68 C61 C85 C110 -2.1(10) . . . . ?
N3 C61 C85 C110 174.2(6) . . . . ?
C58 C73 C86 C38 -2.6(8) . . . . ?
N5 C38 C86 C73 1.4(8) . . . . ?
C64 C38 C86 C73 173.6(7) . . . . ?
C59 C42 C87 C66 -9.1(11) . . . . ?
C59 C42 C87 C48 172.6(7) . . . . ?
C50 C66 C87 C42 7.7(10) . . . . ?
C50 C66 C87 C48 -174.0(6) . . . . ?
C83 C48 C87 C42 11.5(12) . . . . ?
N2 C48 C87 C42 -166.6(7) . . . . ?
C83 C48 C87 C66 -166.7(7) . . . . ?
N2 C48 C87 C66 15.1(10) . . . . ?
O9 C79 C88 C102 177.0(8) . . . . ?
C62 C79 C88 C102 -3.3(11) . . . . ?
O9 C79 C88 O10 3.5(11) . . . . ?
C62 C79 C88 O10 -176.8(6) . . . . ?
C113 O10 C88 C102 -1.0(12) . . . . ?
C113 O10 C88 C79 172.4(7) . . . . ?
C44 C55 C89 C84 0.7(11) . . . . ?
N8 C55 C89 C84 179.4(6) . . . . ?
C52 C84 C89 C55 2.0(12) . . . . ?
C72 C74 C91 C108 0.7(10) . . . . ?
C92 C74 C91 C108 -172.5(6) . . . . ?
C55 N8 C92 O11 -177.7(6) . . . . ?
C100 N8 C92 O11 -1.5(9) . . . . ?
C55 N8 C92 C74 1.1(9) . . . . ?
C100 N8 C92 C74 177.3(6) . . . . ?
C91 C74 C92 O11 52.1(9) . . . . ?
C72 C74 C92 O11 -121.0(7) . . . . ?
C91 C74 C92 N8 -126.7(7) . . . . ?
C72 C74 C92 N8 60.2(8) . . . . ?
C101 C82 C93 C117 -2.9(10) . . . . ?
C78 C82 C93 C117 179.7(6) . . . . ?
C55 C44 C94 C52 -1.1(11) . . . . ?
C84 C52 C94 C44 3.6(11) . . . . ?
C67 C52 C94 C44 -176.6(7) . . . . ?
C39 O2 B1 F1 151.3(6) . . . . ?
C39 O2 B1 F2 -86.6(8) . . . . ?
C39 O2 B1 O1 31.2(10) . . . . ?
C43 O1 B1 F1 -151.0(6) . . . . ?
C43 O1 B1 F2 89.4(7) . . . . ?
C43 O1 B1 O2 -30.4(10) . . . . ?
C114 O17 C95 C105 -105.5(8) . . . . ?
C114 O17 C95 C108 78.9(8) . . . . ?
N1 C49 C96 C41 1.7(8) . . . . ?
C40 C49 C96 C41 -179.1(7) . . . . ?
C46 C41 C96 C49 -2.3(8) . . . . ?
C119 O6 C98 C118 -171.4(8) . . . . ?
C119 O6 C98 C101 6.4(10) . . . . ?
O8 C62 C99 C109 -178.9(6) . . . . ?
C79 C62 C99 C109 1.6(10) . . . . ?
C118 C98 C101 C82 -3.3(11) . . . . ?
O6 C98 C101 C82 179.2(6) . . . . ?
C93 C82 C101 C98 4.0(10) . . . . ?
C78 C82 C101 C98 -178.4(6) . . . . ?
C79 C88 C102 C109 2.7(12) . . . . ?
O10 C88 C102 C109 175.4(7) . . . . ?
C116 C81 C103 C70 -0.4(12) . . . . ?
O18 C81 C103 C70 179.4(7) . . . . ?
C106 C70 C103 C81 5.3(11) . . . . ?
C80 C70 C103 C81 -179.4(7) . . . . ?
C76 C60 C104 C54 6.4(10) . . . . ?
N7 C60 C104 C54 -172.3(6) . . . . ?
C64 C54 C104 C60 -1.2(10) . . . . ?
C74 C72 C105 O13 -178.9(6) . . . . ?
C74 C72 C105 C95 -0.7(10) . . . . ?
C124 O13 C105 C72 12.8(11) . . . . ?
C124 O13 C105 C95 -165.5(8) . . . . ?
O17 C95 C105 C72 -176.9(6) . . . . ?
C108 C95 C105 C72 -1.2(10) . . . . ?
O17 C95 C105 O13 1.5(9) . . . . ?
C108 C95 C105 O13 177.2(6) . . . . ?
C103 C70 C106 C115 -8.8(11) . . . . ?
C80 C70 C106 C115 175.5(7) . . . . ?
C61 C68 C107 C40 -1.3(11) . . . . ?
C110 C40 C107 C68 1.9(10) . . . . ?
C49 C40 C107 C68 179.2(6) . . . . ?
C90 O15 C108 C91 -4.0(10) . . . . ?
C90 O15 C108 C95 -179.8(6) . . . . ?
C74 C91 C108 O15 -178.2(7) . . . . ?
C74 C91 C108 C95 -2.5(10) . . . . ?
O17 C95 C108 O15 -5.2(9) . . . . ?
C105 C95 C108 O15 179.1(6) . . . . ?
O17 C95 C108 C91 178.4(6) . . . . ?
C105 C95 C108 C91 2.6(9) . . . . ?
C88 C102 C109 C99 0.2(11) . . . . ?
C88 C102 C109 C53 172.3(7) . . . . ?
C62 C99 C109 C102 -2.2(10) . . . . ?
C62 C99 C109 C53 -173.8(7) . . . . ?
O16 C53 C109 C102 -36.4(9) . . . . ?
N7 C53 C109 C102 145.3(7) . . . . ?
O16 C53 C109 C99 135.5(7) . . . . ?
N7 C53 C109 C99 -42.8(10) . . . . ?
C107 C40 C110 C85 -2.5(10) . . . . ?
C49 C40 C110 C85 -179.8(6) . . . . ?
C61 C85 C110 C40 2.8(11) . . . . ?
C57 O12 B2 F3 133.4(7) . . . . ?
C57 O12 B2 F4 -102.6(7) . . . . ?
C57 O12 B2 O14 16.7(10) . . . . ?
C47 O14 B2 F3 -139.5(7) . . . . ?
C47 O14 B2 F4 98.8(8) . . . . ?
C47 O14 B2 O12 -20.9(11) . . . . ?
C70 C106 C115 O20 -174.8(7) . . . . ?
C70 C106 C115 C116 7.7(12) . . . . ?
C120 O20 C115 C106 7.3(12) . . . . ?
C120 O20 C115 C116 -175.1(7) . . . . ?
C127 O19 C116 C81 -87.3(10) . . . . ?
C127 O19 C116 C115 90.2(10) . . . . ?
C103 C81 C116 O19 176.9(8) . . . . ?
O18 C81 C116 O19 -2.9(12) . . . . ?
C103 C81 C116 C115 -0.7(13) . . . . ?
O18 C81 C116 C115 179.5(7) . . . . ?
C106 C115 C116 O19 179.3(8) . . . . ?
O20 C115 C116 O19 1.5(12) . . . . ?
C106 C115 C116 C81 -3.0(13) . . . . ?
O20 C115 C116 C81 179.2(8) . . . . ?
C126 O5 C117 C118 167.5(7) . . . . ?
C126 O5 C117 C93 -9.7(10) . . . . ?
C82 C93 C117 C118 1.1(11) . . . . ?
C82 C93 C117 O5 178.1(6) . . . . ?
O6 C98 C118 C117 179.3(7) . . . . ?
C101 C98 C118 C117 1.6(12) . . . . ?
O6 C98 C118 O4 2.8(11) . . . . ?
C101 C98 C118 O4 -174.9(7) . . . . ?
O5 C117 C118 C98 -177.6(7) . . . . ?
C93 C117 C118 C98 -0.5(11) . . . . ?
O5 C117 C118 O4 -1.0(10) . . . . ?
C93 C117 C118 O4 176.1(7) . . . . ?
C122 O4 C118 C98 -118.0(8) . . . . ?
C122 O4 C118 C117 65.6(9) . . . . ?

loop_
_platon_squeeze_void_nr
_platon_squeeze_void_average_x
_platon_squeeze_void_average_y
_platon_squeeze_void_average_z
_platon_squeeze_void_volume
_platon_squeeze_void_count_electrons
_platon_squeeze_void_content
1 0.003 -0.005 -0.001 4296 1640 ' '
2 0.074 0.139 0.725 7 1 ' '
3 0.074 0.361 0.225 7 1 ' '
4 0.926 0.639 0.775 7 1 ' '
5 0.926 0.861 0.275 7 1 ' '
